data_4316018
loop_
_publ_author_name
'Guangfeng Hou'
'Lihua Bi'
'Bao Li'
'Lixin Wu'

_publ_section_title
;
 Reaction Controlled Assemblies of Polyoxotungstates (-molybdates) and
 Coordination Polymers
;
_journal_name_full 'Inorganic Chemistry'
_journal_page_first 6474
_journal_page_last 6483
_journal_paper_doi 10.1021/ic1001495
_journal_volume 49
_journal_year 2010
_chemical_formula_moiety 'C42 H42 Cu3 N12 O40 P W12'
_chemical_formula_sum 'C42 H42 Cu3 N12 O40 P W12'
_chemical_formula_weight 3782.58
_chemical_name_systematic
; 
 ? 
;
_space_group_IT_number 2
_symmetry_cell_setting triclinic
_symmetry_space_group_name_Hall '-P 1'
_symmetry_space_group_name_H-M 'P -1'
_atom_sites_solution_hydrogens geom
_atom_sites_solution_primary direct
_atom_sites_solution_secondary difmap
_audit_creation_method SHELXL-97
_cell_angle_alpha 102.340(15)
_cell_angle_beta 109.300(16)
_cell_angle_gamma 105.490(17)
_cell_formula_units_Z 1
_cell_length_a 12.029(6)
_cell_length_b 12.671(5)
_cell_length_c 13.429(5)
_cell_measurement_reflns_used 14902
_cell_measurement_temperature 291(2)
_cell_measurement_theta_max 27.47
_cell_measurement_theta_min 3.05
_cell_volume 1756.0(13)
_computing_cell_refinement RAPID-AUTO
_computing_data_collection 'RAPID-AUTO (Rigaku Corporation, 1998)'
_computing_data_reduction 'CrystalStructure (Rigaku/MSC and Rigaku Corporation, 2002)'
_computing_molecular_graphics 'SHELXTL (Sheldrick, 2008)'
_computing_publication_material SHELXL-97
_computing_structure_refinement 'SHELXL-97 (Sheldrick, 2008)'
_computing_structure_solution 'SHELXS-97 (Sheldrick, 2008)'
_diffrn_ambient_temperature 291(2)
_diffrn_measured_fraction_theta_full 0.947
_diffrn_measured_fraction_theta_max 0.947
_diffrn_measurement_device_type 'Rigaku RAXIS-RAPID'
_diffrn_measurement_method '\w scan'
_diffrn_radiation_monochromator graphite
_diffrn_radiation_source 'fine-focus sealed tube'
_diffrn_radiation_type MoK\a
_diffrn_radiation_wavelength 0.71073
_diffrn_reflns_av_R_equivalents 0.0872
_diffrn_reflns_av_sigmaI/netI 0.1196
_diffrn_reflns_limit_h_max 14
_diffrn_reflns_limit_h_min -14
_diffrn_reflns_limit_k_max 15
_diffrn_reflns_limit_k_min -15
_diffrn_reflns_limit_l_max 15
_diffrn_reflns_limit_l_min -15
_diffrn_reflns_number 13125
_diffrn_reflns_theta_full 25.00
_diffrn_reflns_theta_max 25.00
_diffrn_reflns_theta_min 3.05
_diffrn_standards_decay_% 0
_diffrn_standards_interval_count 0
_diffrn_standards_interval_time 0
_diffrn_standards_number 0
_exptl_absorpt_coefficient_mu 20.569
_exptl_absorpt_correction_T_max 0.2065
_exptl_absorpt_correction_T_min 0.1677
_exptl_absorpt_correction_type multi-scan
_exptl_absorpt_process_details 'ABSCOR (Higashi, 1995)'
_exptl_crystal_colour yellow
_exptl_crystal_density_diffrn 3.577
_exptl_crystal_density_method 'not measured'
_exptl_crystal_description block
_exptl_crystal_F_000 1687
_exptl_crystal_size_max 0.13
_exptl_crystal_size_mid 0.13
_exptl_crystal_size_min 0.11
_refine_diff_density_max 3.135
_refine_diff_density_min -3.088
_refine_diff_density_rms 0.407
_refine_ls_extinction_coef 0.00217(17)
_refine_ls_extinction_expression Fc^*^=kFc[1+0.001xFc^2^\l^3^/sin(2\q)]^-1/4^
_refine_ls_extinction_method SHELXL
_refine_ls_goodness_of_fit_ref 1.094
_refine_ls_hydrogen_treatment constr
_refine_ls_matrix_type full
_refine_ls_number_parameters 518
_refine_ls_number_reflns 5858
_refine_ls_number_restraints 72
_refine_ls_restrained_S_all 1.103
_refine_ls_R_factor_all 0.0704
_refine_ls_R_factor_gt 0.0619
_refine_ls_shift/su_max 0.000
_refine_ls_shift/su_mean 0.000
_refine_ls_structure_factor_coef Fsqd
_refine_ls_weighting_details 'calc w=1/[\s^2^(Fo^2^)+(0.0000P)^2^+27.8581P] where P=(Fo^2^+2Fc^2^)/3'
_refine_ls_weighting_scheme calc
_refine_ls_wR_factor_gt 0.1274
_refine_ls_wR_factor_ref 0.1317
_reflns_number_gt 5126
_reflns_number_total 5858
_reflns_threshold_expression >2sigma(I)
_cod_data_source_file ic1001495_si_002_4.cif
_cod_data_source_block Compound-4
_cod_database_code 4316018

loop_
_symmetry_equiv_pos_as_xyz
'x, y, z'
'-x, -y, -z'

loop_
_atom_site_label
_atom_site_type_symbol
_atom_site_fract_x
_atom_site_fract_y
_atom_site_fract_z
_atom_site_U_iso_or_equiv
_atom_site_adp_type
_atom_site_occupancy
_atom_site_symmetry_multiplicity
_atom_site_calc_flag
_atom_site_refinement_flags
_atom_site_disorder_assembly
_atom_site_disorder_group
C1 C 0.667(3) 0.536(2) 0.539(3) 0.096(11) Uani 1 1 d . . .
H1 H 0.5887 0.4844 0.4840 0.116 Uiso 1 1 calc R . .
C2 C 0.6902(18) 0.6510(18) 0.5891(16) 0.050(5) Uani 1 1 d . . .
H2 H 0.6333 0.6891 0.5767 0.060 Uiso 1 1 calc R . .
C3 C 0.8137(19) 0.6964(16) 0.661(2) 0.061(7) Uani 1 1 d . . .
H3 H 0.8596 0.7724 0.7092 0.074 Uiso 1 1 calc R . .
C4 C 0.985(2) 0.6072(19) 0.6989(19) 0.063(6) Uani 1 1 d U . .
H4A H 1.0297 0.6226 0.6520 0.076 Uiso 1 1 calc R . .
H4B H 0.9807 0.5315 0.7056 0.076 Uiso 1 1 calc R . .
C5 C 1.0558(18) 0.6979(14) 0.8121(18) 0.048(5) Uani 1 1 d . . .
C6 C 1.1468(19) 0.8027(16) 0.8300(19) 0.052(5) Uani 1 1 d . . .
H6 H 1.1661 0.8189 0.7720 0.063 Uiso 1 1 calc R . .
C7 C 1.2087(17) 0.8837(15) 0.9395(17) 0.042(4) Uani 1 1 d . . .
H7 H 1.2699 0.9539 0.9520 0.050 Uiso 1 1 calc R . .
C8 C 1.1839(15) 0.8650(13) 1.0310(18) 0.042(5) Uani 1 1 d . . .
C9 C 1.0945(16) 0.7561(14) 1.0068(16) 0.043(5) Uani 1 1 d . . .
H9 H 1.0750 0.7378 1.0640 0.051 Uiso 1 1 calc R . .
C10 C 1.0346(15) 0.6754(15) 0.9016(17) 0.046(5) Uani 1 1 d . . .
H10 H 0.9779 0.6032 0.8901 0.055 Uiso 1 1 calc R . .
C11 C 1.2467(16) 0.9551(16) 1.1438(16) 0.045(4) Uani 1 1 d . . .
H11A H 1.3156 0.9384 1.1913 0.054 Uiso 1 1 calc R . .
H11B H 1.2821 1.0304 1.1375 0.054 Uiso 1 1 calc R . .
C12 C 1.157(2) 0.9364(18) 1.2868(19) 0.063(6) Uani 1 1 d U . .
H12 H 1.2199 0.9201 1.3360 0.076 Uiso 1 1 calc R . .
C13 C 1.054(3) 0.941(2) 1.298(2) 0.084(9) Uani 1 1 d . . .
H13 H 1.0308 0.9306 1.3561 0.101 Uiso 1 1 calc R . .
C14 C 0.988(2) 0.9638(16) 1.2059(17) 0.051(5) Uani 1 1 d . . .
H14 H 0.9100 0.9710 1.1913 0.061 Uiso 1 1 calc R . .
C15 C 0.9498(17) 0.2340(14) 0.5198(19) 0.053(6) Uani 1 1 d . . .
H15 H 1.0252 0.2906 0.5746 0.064 Uiso 1 1 calc R . .
C16 C 0.937(2) 0.1303(18) 0.4514(15) 0.050(5) Uani 1 1 d . . .
H16 H 1.0031 0.1062 0.4494 0.060 Uiso 1 1 calc R . .
C17 C 0.815(2) 0.0699(16) 0.3886(17) 0.050(5) Uani 1 1 d . . .
H17 H 0.7802 -0.0049 0.3374 0.059 Uiso 1 1 calc R . .
C18 C 0.6138(16) 0.1072(14) 0.3667(16) 0.040(4) Uani 1 1 d . . .
H18A H 0.5756 0.0524 0.2913 0.048 Uiso 1 1 calc R . .
H18B H 0.5955 0.1766 0.3631 0.048 Uiso 1 1 calc R . .
C19 C 0.5566(16) 0.0547(15) 0.4377(14) 0.036(4) Uani 1 1 d . . .
C20 C 0.5361(17) 0.1180(14) 0.5192(16) 0.046(5) Uani 1 1 d . . .
H20 H 0.5586 0.1977 0.5341 0.056 Uiso 1 1 calc R . .
C21 C 0.5192(19) -0.0649(15) 0.4177(18) 0.054(6) Uani 1 1 d . . .
H21 H 0.5310 -0.1109 0.3611 0.064 Uiso 1 1 calc R . .
Cu1 Cu 0.7907(3) 0.3706(2) 0.5306(3) 0.0750(10) Uani 1 1 d . . .
Cu2 Cu 1.0000 1.0000 1.0000 0.0390(7) Uani 1 2 d S . .
N1 N 0.7641(15) 0.5083(15) 0.5739(18) 0.066(6) Uani 1 1 d . . .
N2 N 0.8572(15) 0.6071(13) 0.6476(16) 0.056(5) Uani 1 1 d . . .
N3 N 1.1586(14) 0.9587(13) 1.1945(11) 0.044(4) Uani 1 1 d . . .
N4 N 1.0497(14) 0.9749(11) 1.1379(13) 0.039(3) Uani 1 1 d . . .
N5 N 0.8326(14) 0.2395(12) 0.4936(14) 0.043(4) Uani 1 1 d . . .
N6 N 0.7507(13) 0.1367(11) 0.4123(12) 0.037(3) Uani 1 1 d . . .
O1 O 0.7121(12) 0.3467(9) 0.3153(11) 0.047(3) Uani 1 1 d . . .
O2 O 0.4772(14) 0.3414(14) 0.1952(13) 0.078(5) Uani 1 1 d U . .
O3 O 0.5986(13) 0.2682(15) 0.0837(13) 0.078(5) Uani 1 1 d U . .
O4 O 0.2198(12) 0.2030(9) 0.1181(10) 0.042(3) Uani 1 1 d . . .
O5 O 0.3530(13) 0.2004(14) -0.0138(13) 0.076(5) Uani 1 1 d U . .
O6 O 0.4713(12) 0.0649(10) -0.0997(13) 0.055(4) Uani 1 1 d . . .
O7 O 0.4931(17) 0.3910(15) 0.0405(15) 0.019(4) Uani 0.50 1 d PU . .
O8 O 0.6096(11) 0.2774(11) -0.1083(13) 0.054(4) Uani 1 1 d . . .
O9 O 0.7956(15) 0.4764(11) -0.0035(12) 0.066(4) Uani 1 1 d U . .
O10 O 0.1896(16) 0.3089(11) -0.0418(13) 0.070(5) Uani 1 1 d . . .
O11 O 0.3801(17) 0.4700(15) 0.0203(17) 0.027(5) Uani 0.50 1 d PU . .
O12 O 0.4952(14) 0.4045(12) -0.0860(14) 0.008(3) Uani 0.50 1 d PU . .
O13 O 0.3915(17) 0.4631(13) -0.1052(18) 0.021(4) Uani 0.50 1 d PU . .
O14 O 0.3650(12) 0.2044(10) -0.2007(12) 0.052(3) Uani 1 1 d U . .
O15 O 0.7436(12) 0.3582(13) -0.2294(11) 0.058(4) Uani 1 1 d . . .
O16 O 0.6883(15) 0.5545(11) -0.1618(11) 0.062(4) Uani 1 1 d U . .
O17 O 0.4998(11) 0.3512(10) -0.2659(12) 0.050(3) Uani 1 1 d . . .
O18 O 0.1997(14) 0.3118(11) -0.2360(14) 0.062(4) Uani 1 1 d . . .
O19 O 0.0052(11) 0.3658(10) -0.1928(14) 0.063(5) Uani 1 1 d . . .
O20 O 0.2169(14) 0.5266(11) -0.1859(13) 0.059(4) Uani 1 1 d . . .
O21 O 0.3368(14) 0.4542(11) -0.2981(14) 0.065(5) Uani 1 1 d . . .
O22 O 0.2493(14) 0.2154(12) -0.4140(12) 0.068(5) Uani 1 1 d . . .
P1 P 0.5000 0.5000 0.0000 0.0258(13) Uani 1 2 d S . .
W1 W 0.64488(6) 0.39571(6) 0.21548(6) 0.0358(2) Uani 1 1 d . . .
W2 W 0.30872(6) 0.29922(6) 0.08171(6) 0.0393(2) Uani 1 1 d . . .
W3 W 0.48207(6) 0.20516(5) -0.06583(6) 0.0335(2) Uani 1 1 d . . .
W4 W 0.16422(5) 0.40888(5) -0.12901(6) 0.0312(2) Uani 1 1 d . . .
W5 W 0.32995(6) 0.30735(5) -0.28134(5) 0.02554(19) Uani 1 1 d . . .
W6 W 0.66674(6) 0.40437(5) -0.15435(6) 0.0295(2) Uani 1 1 d . . .

loop_
_atom_site_aniso_label
_atom_site_aniso_U_11
_atom_site_aniso_U_22
_atom_site_aniso_U_33
_atom_site_aniso_U_23
_atom_site_aniso_U_13
_atom_site_aniso_U_12
C1 0.076(17) 0.096(19) 0.08(2) -0.008(18) -0.003(15) 0.053(16)
C2 0.048(11) 0.079(13) 0.032(11) 0.029(11) 0.009(9) 0.040(10)
C3 0.042(11) 0.049(10) 0.091(19) 0.006(12) 0.026(12) 0.027(9)
C4 0.055(9) 0.068(9) 0.054(10) 0.005(7) 0.013(7) 0.027(7)
C5 0.047(10) 0.041(9) 0.064(14) 0.008(10) 0.031(11) 0.024(8)
C6 0.059(12) 0.050(10) 0.067(15) 0.031(11) 0.035(12) 0.028(10)
C7 0.037(9) 0.051(10) 0.061(13) 0.051(10) 0.023(10) 0.021(8)
C8 0.026(8) 0.030(8) 0.074(15) 0.017(9) 0.024(10) 0.012(7)
C9 0.037(9) 0.046(9) 0.045(12) 0.013(10) 0.022(9) 0.010(8)
C10 0.022(8) 0.040(9) 0.050(13) -0.005(10) 0.005(9) 0.002(7)
C11 0.026(8) 0.057(10) 0.044(11) 0.032(10) 0.000(8) 0.011(8)
C12 0.074(10) 0.069(9) 0.042(9) 0.028(7) 0.013(8) 0.026(7)
C13 0.11(2) 0.098(18) 0.032(13) -0.001(14) 0.033(15) 0.039(17)
C14 0.060(12) 0.059(11) 0.034(11) 0.010(10) 0.028(11) 0.016(10)
C15 0.035(10) 0.027(8) 0.064(15) -0.003(10) 0.002(10) -0.001(7)
C16 0.062(13) 0.075(13) 0.021(10) 0.017(10) 0.021(10) 0.030(11)
C17 0.062(13) 0.046(10) 0.042(12) 0.012(10) 0.027(11) 0.018(9)
C18 0.043(10) 0.038(8) 0.038(11) 0.017(9) 0.016(9) 0.009(8)
C19 0.036(9) 0.047(9) 0.023(9) 0.019(8) 0.000(7) 0.020(8)
C20 0.047(10) 0.035(8) 0.044(12) -0.005(9) 0.021(10) 0.008(8)
C21 0.057(12) 0.044(10) 0.055(14) -0.006(10) 0.033(12) 0.018(9)
Cu1 0.0570(16) 0.0431(12) 0.098(3) -0.0098(15) 0.0207(17) 0.0193(12)
Cu2 0.0358(15) 0.0567(17) 0.0308(17) 0.0258(15) 0.0120(14) 0.0197(14)
N1 0.039(9) 0.060(10) 0.087(15) 0.005(11) 0.021(10) 0.022(8)
N2 0.049(9) 0.047(8) 0.081(14) 0.019(9) 0.028(10) 0.034(8)
N3 0.046(9) 0.056(9) 0.008(7) 0.004(7) -0.009(6) 0.015(7)
N4 0.052(9) 0.032(7) 0.034(9) 0.013(7) 0.018(8) 0.017(6)
N5 0.038(8) 0.039(7) 0.048(10) 0.009(8) 0.012(8) 0.018(6)
N6 0.043(8) 0.034(7) 0.022(8) 0.007(7) 0.002(7) 0.011(6)
O1 0.063(8) 0.039(6) 0.049(8) 0.014(6) 0.034(7) 0.020(6)
O2 0.063(7) 0.102(9) 0.053(8) -0.007(6) 0.028(6) 0.029(6)
O3 0.052(7) 0.115(9) 0.067(8) 0.003(6) 0.041(6) 0.032(6)
O4 0.061(8) 0.030(5) 0.033(7) 0.023(6) 0.017(6) 0.008(5)
O5 0.052(7) 0.108(9) 0.054(8) -0.006(6) 0.032(6) 0.022(6)
O6 0.048(7) 0.037(6) 0.065(10) 0.021(7) 0.008(7) 0.013(6)
O7 0.023(7) 0.025(7) 0.007(7) 0.001(6) 0.002(6) 0.014(6)
O8 0.022(6) 0.060(7) 0.074(10) 0.037(8) 0.002(6) 0.014(6)
O9 0.091(8) 0.040(6) 0.044(7) 0.029(5) 0.001(6) 0.013(6)
O10 0.110(12) 0.035(7) 0.041(9) 0.010(7) 0.009(9) 0.020(8)
O11 0.018(7) 0.028(7) 0.034(9) -0.001(6) 0.020(7) 0.006(6)
O12 0.008(3) 0.009(3) 0.008(3) 0.0027(14) 0.0037(16) 0.0031(15)
O13 0.017(7) 0.008(6) 0.037(9) 0.004(6) 0.011(7) 0.003(5)
O14 0.039(6) 0.057(6) 0.069(7) 0.052(6) 0.013(5) 0.018(5)
O15 0.050(8) 0.100(10) 0.036(8) 0.013(8) 0.026(7) 0.044(8)
O16 0.084(8) 0.049(6) 0.029(6) 0.015(5) 0.000(6) 0.015(6)
O17 0.039(7) 0.049(7) 0.067(9) 0.052(7) 0.011(7) 0.011(6)
O18 0.075(9) 0.058(7) 0.102(12) 0.036(8) 0.075(10) 0.040(7)
O19 0.017(6) 0.050(7) 0.091(12) -0.010(8) 0.018(7) -0.001(5)
O20 0.087(10) 0.064(8) 0.082(11) 0.048(8) 0.066(10) 0.052(8)
O21 0.085(10) 0.076(8) 0.118(14) 0.072(9) 0.088(11) 0.065(8)
O22 0.069(9) 0.068(9) 0.034(8) 0.006(8) 0.020(7) -0.012(7)
P1 0.019(3) 0.027(3) 0.028(3) 0.006(3) 0.013(3) 0.003(2)
W1 0.0326(4) 0.0577(4) 0.0212(4) 0.0179(4) 0.0068(3) 0.0243(3)
W2 0.0313(4) 0.0416(4) 0.0307(4) 0.0071(4) 0.0153(3) -0.0073(3)
W3 0.0296(4) 0.0266(3) 0.0335(4) -0.0029(3) 0.0090(3) 0.0092(3)
W4 0.0139(3) 0.0380(4) 0.0313(4) 0.0113(3) 0.0016(3) 0.0037(3)
W5 0.0251(3) 0.0262(3) 0.0168(3) 0.0014(3) 0.0024(3) 0.0090(3)
W6 0.0289(4) 0.0288(3) 0.0306(4) 0.0040(3) 0.0166(3) 0.0092(3)

loop_
_atom_type_symbol
_atom_type_description
_atom_type_scat_dispersion_real
_atom_type_scat_dispersion_imag
_atom_type_scat_source
C C 0.0033 0.0016 'International Tables Vol C Tables 4.2.6.8 and 6.1.1.4'
H H 0.0000 0.0000 'International Tables Vol C Tables 4.2.6.8 and 6.1.1.4'
Cu Cu 0.3201 1.2651 'International Tables Vol C Tables 4.2.6.8 and 6.1.1.4'
N N 0.0061 0.0033 'International Tables Vol C Tables 4.2.6.8 and 6.1.1.4'
O O 0.0106 0.0060 'International Tables Vol C Tables 4.2.6.8 and 6.1.1.4'
P P 0.1023 0.0942 'International Tables Vol C Tables 4.2.6.8 and 6.1.1.4'
W W -0.8490 6.8722 'International Tables Vol C Tables 4.2.6.8 and 6.1.1.4'

loop_
_geom_angle_atom_site_label_1
_geom_angle_atom_site_label_2
_geom_angle_atom_site_label_3
_geom_angle
_geom_angle_site_symmetry_1
_geom_angle_site_symmetry_3
_geom_angle_publ_flag
N1 C1 C2 113(2) . . ?
N1 C1 H1 123.3 . . ?
C2 C1 H1 123.3 . . ?
C3 C2 C1 105(2) . . ?
C3 C2 H2 127.5 . . ?
C1 C2 H2 127.5 . . ?
C2 C3 N2 105.6(18) . . ?
C2 C3 H3 127.2 . . ?
N2 C3 H3 127.2 . . ?
N2 C4 C5 109.9(15) . . ?
N2 C4 H4A 109.7 . . ?
C5 C4 H4A 109.7 . . ?
N2 C4 H4B 109.7 . . ?
C5 C4 H4B 109.7 . . ?
H4A C4 H4B 108.2 . . ?
C10 C5 C6 119.2(19) . . ?
C10 C5 C4 119.5(17) . . ?
C6 C5 C4 121(2) . . ?
C5 C6 C7 117.6(19) . . ?
C5 C6 H6 121.2 . . ?
C7 C6 H6 121.2 . . ?
C8 C7 C6 124.2(16) . . ?
C8 C7 H7 117.9 . . ?
C6 C7 H7 117.9 . . ?
C9 C8 C7 114.7(17) . . ?
C9 C8 C11 122.9(17) . . ?
C7 C8 C11 122.4(15) . . ?
C10 C9 C8 122.1(18) . . ?
C10 C9 H9 118.9 . . ?
C8 C9 H9 118.9 . . ?
C9 C10 C5 122.1(16) . . ?
C9 C10 H10 118.9 . . ?
C5 C10 H10 118.9 . . ?
N3 C11 C8 111.3(13) . . ?
N3 C11 H11A 109.4 . . ?
C8 C11 H11A 109.4 . . ?
N3 C11 H11B 109.4 . . ?
C8 C11 H11B 109.4 . . ?
H11A C11 H11B 108.0 . . ?
C13 C12 N3 110(2) . . ?
C13 C12 H12 124.8 . . ?
N3 C12 H12 124.8 . . ?
C12 C13 C14 105(2) . . ?
C12 C13 H13 127.7 . . ?
C14 C13 H13 127.7 . . ?
N4 C14 C13 113(2) . . ?
N4 C14 H14 123.6 . . ?
C13 C14 H14 123.6 . . ?
N5 C15 C16 108.0(16) . . ?
N5 C15 H15 126.0 . . ?
C16 C15 H15 126.0 . . ?
C17 C16 C15 108.7(18) . . ?
C17 C16 H16 125.7 . . ?
C15 C16 H16 125.7 . . ?
C16 C17 N6 107.5(17) . . ?
C16 C17 H17 126.2 . . ?
N6 C17 H17 126.2 . . ?
N6 C18 C19 111.4(16) . . ?
N6 C18 H18A 109.3 . . ?
C19 C18 H18A 109.3 . . ?
N6 C18 H18B 109.3 . . ?
C19 C18 H18B 109.3 . . ?
H18A C18 H18B 108.0 . . ?
C20 C19 C21 117.2(17) . . ?
C20 C19 C18 122.8(16) . . ?
C21 C19 C18 120.0(15) . . ?
C19 C20 C21 120.8(16) . 2_656 ?
C19 C20 H20 119.6 . . ?
C21 C20 H20 119.6 2_656 . ?
C19 C21 C20 122.0(14) . 2_656 ?
C19 C21 H21 119.0 . . ?
C20 C21 H21 119.0 2_656 . ?
N1 Cu1 N5 175.0(7) . . ?
N1 Cu1 O1 95.8(8) . . ?
N5 Cu1 O1 85.9(6) . . ?
N4 Cu2 N4 180.000(5) . 2_777 ?
C1 N1 N2 104.8(18) . . ?
C1 N1 Cu1 132.1(16) . . ?
N2 N1 Cu1 122.8(13) . . ?
N1 N2 C3 111.1(17) . . ?
N1 N2 C4 119.0(14) . . ?
C3 N2 C4 129.9(17) . . ?
C12 N3 N4 110.5(17) . . ?
C12 N3 C11 130.1(19) . . ?
N4 N3 C11 119.0(14) . . ?
C14 N4 N3 101.8(17) . . ?
C14 N4 Cu2 130.2(15) . . ?
N3 N4 Cu2 127.9(11) . . ?
C15 N5 N6 105.8(12) . . ?
C15 N5 Cu1 128.2(11) . . ?
N6 N5 Cu1 124.4(11) . . ?
C17 N6 N5 109.9(15) . . ?
C17 N6 C18 128.0(15) . . ?
N5 N6 C18 122.0(13) . . ?
W1 O1 Cu1 146.4(6) . . ?
W1 O2 W2 140.3(10) . . ?
W3 O3 W1 139.1(10) . . ?
W3 O5 W2 140.2(9) . . ?
P1 O7 O12 51.5(8) . . ?
P1 O7 O13 50.1(9) . 2_665 ?
O12 O7 O13 86.1(12) . 2_665 ?
P1 O7 W3 125.4(9) . . ?
O12 O7 W3 73.9(7) . . ?
O13 O7 W3 136.1(10) 2_665 . ?
P1 O7 W1 123.9(9) . . ?
O12 O7 W1 136.4(10) . . ?
O13 O7 W1 73.8(9) 2_665 . ?
W3 O7 W1 94.1(6) . . ?
P1 O7 W2 119.6(9) . . ?
O12 O7 W2 129.2(11) . . ?
O13 O7 W2 129.0(9) 2_665 . ?
W3 O7 W2 92.8(6) . . ?
W1 O7 W2 92.4(6) . . ?
W6 O8 W3 142.1(7) . . ?
W4 O9 W6 140.0(9) 2_665 . ?
W2 O10 W4 141.7(8) . . ?
P1 O11 O12 54.0(7) . 2_665 ?
P1 O11 O13 52.6(8) . . ?
O12 O11 O13 91.2(12) 2_665 . ?
P1 O11 W6 126.5(10) . 2_665 ?
O12 O11 W6 72.5(7) 2_665 2_665 ?
O13 O11 W6 137.5(13) . 2_665 ?
P1 O11 W4 123.6(12) . . ?
O12 O11 W4 134.2(13) 2_665 . ?
O13 O11 W4 71.1(10) . . ?
W6 O11 W4 92.2(6) 2_665 . ?
P1 O11 W2 122.0(11) . . ?
O12 O11 W2 131.6(13) 2_665 . ?
O13 O11 W2 125.8(10) . . ?
W6 O11 W2 92.0(6) 2_665 . ?
W4 O11 W2 90.7(6) . . ?
P1 O12 O13 56.4(9) . . ?
P1 O12 O11 57.5(7) . 2_665 ?
O13 O12 O11 95.3(12) . 2_665 ?
P1 O12 O7 58.2(8) . . ?
O13 O12 O7 93.4(12) . . ?
O11 O12 O7 92.2(12) 2_665 . ?
P1 O12 W5 126.9(9) . . ?
O13 O12 W5 70.5(9) . . ?
O11 O12 W5 134.2(12) 2_665 . ?
O7 O12 W5 130.8(9) . . ?
P1 O12 W6 125.7(8) . . ?
O13 O12 W6 134.3(11) . . ?
O11 O12 W6 68.1(7) 2_665 . ?
O7 O12 W6 128.0(10) . . ?
W5 O12 W6 90.6(5) . . ?
P1 O13 O12 57.0(9) . . ?
P1 O13 O11 56.6(10) . . ?
O12 O13 O11 95.8(15) . . ?
P1 O13 O7 57.0(9) . 2_665 ?
O12 O13 O7 94.0(12) . 2_665 ?
O11 O13 O7 89.0(12) . 2_665 ?
P1 O13 W5 129.1(9) . . ?
O12 O13 W5 72.0(8) . . ?
O11 O13 W5 135.9(11) . . ?
O7 O13 W5 133.0(11) 2_665 . ?
P1 O13 W4 125.3(11) . . ?
O12 O13 W4 137.1(11) . . ?
O11 O13 W4 68.8(8) . . ?
O7 O13 W4 124.2(9) 2_665 . ?
W5 O13 W4 91.3(6) . . ?
W3 O14 W5 140.4(7) . . ?
W6 O16 W2 140.8(8) . 2_665 ?
W6 O17 W5 140.4(8) . . ?
W5 O18 W4 140.9(8) . . ?
W4 O20 W1 141.4(8) . 2_665 ?
W1 O21 W5 140.5(9) 2_665 . ?
O13 P1 O13 180.0(13) . 2_665 ?
O13 P1 O12 113.4(9) . 2_665 ?
O13 P1 O12 66.6(9) 2_665 2_665 ?
O13 P1 O12 66.6(9) . . ?
O13 P1 O12 113.4(9) 2_665 . ?
O12 P1 O12 180.000(2) 2_665 . ?
O13 P1 O11 70.9(11) . . ?
O13 P1 O11 109.1(11) 2_665 . ?
O12 P1 O11 68.5(8) 2_665 . ?
O12 P1 O11 111.5(8) . . ?
O13 P1 O11 109.1(11) . 2_665 ?
O13 P1 O11 70.9(11) 2_665 2_665 ?
O12 P1 O11 111.5(8) 2_665 2_665 ?
O12 P1 O11 68.5(8) . 2_665 ?
O11 P1 O11 180.0(12) . 2_665 ?
O13 P1 O7 107.1(9) . . ?
O13 P1 O7 72.9(9) 2_665 . ?
O12 P1 O7 109.7(9) 2_665 . ?
O12 P1 O7 70.3(9) . . ?
O11 P1 O7 74.5(10) . . ?
O11 P1 O7 105.5(10) 2_665 . ?
O13 P1 O7 72.9(9) . 2_665 ?
O13 P1 O7 107.1(9) 2_665 2_665 ?
O12 P1 O7 70.3(9) 2_665 2_665 ?
O12 P1 O7 109.7(9) . 2_665 ?
O11 P1 O7 105.5(10) . 2_665 ?
O11 P1 O7 74.5(10) 2_665 2_665 ?
O7 P1 O7 180.0(5) . 2_665 ?
O1 W1 O2 101.8(7) . . ?
O1 W1 O21 102.5(6) . 2_665 ?
O2 W1 O21 89.3(6) . 2_665 ?
O1 W1 O20 102.9(6) . 2_665 ?
O2 W1 O20 155.3(8) . 2_665 ?
O21 W1 O20 86.1(5) 2_665 2_665 ?
O1 W1 O3 101.2(7) . . ?
O2 W1 O3 87.4(6) . . ?
O21 W1 O3 156.3(8) 2_665 . ?
O20 W1 O3 87.1(6) 2_665 . ?
O1 W1 O7 158.2(6) . . ?
O2 W1 O7 64.8(7) . . ?
O21 W1 O7 94.7(6) 2_665 . ?
O20 W1 O7 91.4(7) 2_665 . ?
O3 W1 O7 62.7(7) . . ?
O4 W2 O10 102.3(7) . . ?
O4 W2 O5 100.9(6) . . ?
O10 W2 O5 90.2(7) . . ?
O4 W2 O16 104.0(6) . 2_665 ?
O10 W2 O16 85.8(6) . 2_665 ?
O5 W2 O16 155.1(7) . 2_665 ?
O4 W2 O2 102.7(7) . . ?
O10 W2 O2 154.9(7) . . ?
O5 W2 O2 86.9(6) . . ?
O16 W2 O2 86.5(6) 2_665 . ?
O4 W2 O7 156.4(6) . . ?
O10 W2 O7 94.5(7) . . ?
O5 W2 O7 62.3(6) . . ?
O16 W2 O7 93.6(6) 2_665 . ?
O2 W2 O7 62.2(7) . . ?
O4 W2 O11 159.7(6) . . ?
O10 W2 O11 63.6(7) . . ?
O5 W2 O11 94.0(7) . . ?
O16 W2 O11 62.3(6) 2_665 . ?
O2 W2 O11 91.7(7) . . ?
O7 W2 O11 43.9(6) . . ?
O6 W3 O3 102.5(8) . . ?
O6 W3 O14 101.2(6) . . ?
O3 W3 O14 156.2(7) . . ?
O6 W3 O8 103.1(6) . . ?
O3 W3 O8 89.7(6) . . ?
O14 W3 O8 86.5(6) . . ?
O6 W3 O5 102.4(7) . . ?
O3 W3 O5 87.7(6) . . ?
O14 W3 O5 85.7(7) . . ?
O8 W3 O5 154.2(7) . . ?
O6 W3 O7 159.7(7) . . ?
O3 W3 O7 63.5(7) . . ?
O14 W3 O7 93.2(6) . . ?
O8 W3 O7 91.8(6) . . ?
O5 W3 O7 64.2(6) . . ?
O19 W4 O9 102.8(7) . 2_665 ?
O19 W4 O20 101.6(8) . . ?
O9 W4 O20 88.4(6) 2_665 . ?
O19 W4 O10 103.7(8) . . ?
O9 W4 O10 87.0(6) 2_665 . ?
O20 W4 O10 154.7(7) . . ?
O19 W4 O18 101.8(6) . . ?
O9 W4 O18 155.5(7) 2_665 . ?
O20 W4 O18 86.2(5) . . ?
O10 W4 O18 87.7(6) . . ?
O19 W4 O11 160.4(7) . . ?
O9 W4 O11 63.3(6) 2_665 . ?
O20 W4 O11 92.1(7) . . ?
O10 W4 O11 63.7(7) . . ?
O18 W4 O11 92.9(6) . . ?
O19 W4 O13 159.4(7) . . ?
O9 W4 O13 93.4(6) 2_665 . ?
O20 W4 O13 65.8(6) . . ?
O10 W4 O13 89.6(7) . . ?
O18 W4 O13 62.6(6) . . ?
O11 W4 O13 40.2(6) . . ?
O22 W5 O18 102.1(7) . . ?
O22 W5 O17 102.4(6) . . ?
O18 W5 O17 155.4(6) . . ?
O22 W5 O21 102.8(8) . . ?
O18 W5 O21 86.1(5) . . ?
O17 W5 O21 86.6(5) . . ?
O22 W5 O14 101.8(7) . . ?
O18 W5 O14 89.9(6) . . ?
O17 W5 O14 87.1(5) . . ?
O21 W5 O14 155.4(7) . . ?
O22 W5 O13 161.8(8) . . ?
O18 W5 O13 64.4(6) . . ?
O17 W5 O13 91.3(6) . . ?
O21 W5 O13 65.7(7) . . ?
O14 W5 O13 90.7(6) . . ?
O22 W5 O12 160.7(7) . . ?
O18 W5 O12 92.4(6) . . ?
O17 W5 O12 64.3(5) . . ?
O21 W5 O12 90.7(6) . . ?
O14 W5 O12 65.2(5) . . ?
O13 W5 O12 37.4(6) . . ?
O15 W6 O16 102.5(7) . . ?
O15 W6 O8 103.0(7) . . ?
O16 W6 O8 154.6(6) . . ?
O15 W6 O17 101.6(6) . . ?
O16 W6 O17 88.9(6) . . ?
O8 W6 O17 86.8(5) . . ?
O15 W6 O9 103.8(7) . . ?
O16 W6 O9 87.5(6) . . ?
O8 W6 O9 85.7(6) . . ?
O17 W6 O9 154.5(7) . . ?
O15 W6 O11 160.6(6) . 2_665 ?
O16 W6 O11 64.2(7) . 2_665 ?
O8 W6 O11 91.0(6) . 2_665 ?
O17 W6 O11 92.5(6) . 2_665 ?
O9 W6 O11 63.4(7) . 2_665 ?
O15 W6 O12 160.0(6) . . ?
O16 W6 O12 91.2(6) . . ?
O8 W6 O12 64.6(5) . . ?
O17 W6 O12 63.7(6) . . ?
O9 W6 O12 91.2(6) . . ?
O11 W6 O12 39.3(5) 2_665 . ?

loop_
_geom_bond_atom_site_label_1
_geom_bond_atom_site_label_2
_geom_bond_distance
_geom_bond_site_symmetry_2
_geom_bond_publ_flag
C1 N1 1.28(3) . ?
C1 C2 1.37(3) . ?
C1 H1 0.9300 . ?
C2 C3 1.35(3) . ?
C2 H2 0.9300 . ?
C3 N2 1.37(2) . ?
C3 H3 0.9300 . ?
C4 N2 1.46(3) . ?
C4 C5 1.49(3) . ?
C4 H4A 0.9700 . ?
C4 H4B 0.9700 . ?
C5 C10 1.38(3) . ?
C5 C6 1.39(2) . ?
C6 C7 1.41(3) . ?
C6 H6 0.9300 . ?
C7 C8 1.41(3) . ?
C7 H7 0.9300 . ?
C8 C9 1.40(2) . ?
C8 C11 1.49(2) . ?
C9 C10 1.37(2) . ?
C9 H9 0.9300 . ?
C10 H10 0.9300 . ?
C11 N3 1.44(2) . ?
C11 H11A 0.9700 . ?
C11 H11B 0.9700 . ?
C12 C13 1.31(3) . ?
C12 N3 1.33(3) . ?
C12 H12 0.9300 . ?
C13 C14 1.37(4) . ?
C13 H13 0.9300 . ?
C14 N4 1.36(2) . ?
C14 H14 0.9300 . ?
C15 N5 1.36(2) . ?
C15 C16 1.37(2) . ?
C15 H15 0.9300 . ?
C16 C17 1.33(3) . ?
C16 H16 0.9300 . ?
C17 N6 1.35(2) . ?
C17 H17 0.9300 . ?
C18 N6 1.46(2) . ?
C18 C19 1.51(2) . ?
C18 H18A 0.9700 . ?
C18 H18B 0.9700 . ?
C19 C20 1.35(2) . ?
C19 C21 1.40(2) . ?
C20 C21 1.41(3) 2_656 ?
C20 H20 0.9300 . ?
C21 C20 1.41(3) 2_656 ?
C21 H21 0.9300 . ?
Cu1 N1 1.864(17) . ?
Cu1 N5 1.876(14) . ?
Cu1 O1 2.647(14) . ?
Cu2 N4 1.873(16) . ?
Cu2 N4 1.873(16) 2_777 ?
N1 N2 1.34(2) . ?
N3 N4 1.37(2) . ?
N5 N6 1.362(18) . ?
O1 W1 1.657(15) . ?
O2 W1 1.853(14) . ?
O2 W2 1.935(17) . ?
O3 W3 1.868(16) . ?
O3 W1 1.923(13) . ?
O4 W2 1.665(10) . ?
O5 W3 1.894(12) . ?
O5 W2 1.903(12) . ?
O6 W3 1.695(12) . ?
O7 P1 1.581(19) . ?
O7 O12 1.75(2) . ?
O7 O13 1.80(2) 2_665 ?
O7 W3 2.423(16) . ?
O7 W1 2.43(2) . ?
O7 W2 2.507(17) . ?
O8 W6 1.886(13) . ?
O8 W3 1.889(13) . ?
O9 W4 1.862(14) 2_665 ?
O9 W6 1.928(15) . ?
O10 W2 1.852(17) . ?
O10 W4 1.917(16) . ?
O11 P1 1.519(16) . ?
O11 O12 1.68(2) 2_665 ?
O11 O13 1.72(3) . ?
O11 W6 2.453(16) 2_665 ?
O11 W4 2.49(2) . ?
O11 W2 2.52(2) . ?
O12 P1 1.457(14) . ?
O12 O13 1.59(2) . ?
O12 O11 1.68(2) 2_665 ?
O12 W5 2.493(16) . ?
O12 W6 2.521(14) . ?
O13 P1 1.45(2) . ?
O13 O7 1.80(2) 2_665 ?
O13 W5 2.471(17) . ?
O13 W4 2.524(17) . ?
O14 W3 1.888(14) . ?
O14 W5 1.910(13) . ?
O15 W6 1.693(10) . ?
O16 W6 1.878(14) . ?
O16 W2 1.919(13) 2_665 ?
O17 W6 1.894(13) . ?
O17 W5 1.895(12) . ?
O18 W5 1.868(10) . ?
O18 W4 1.921(11) . ?
O19 W4 1.688(12) . ?
O20 W4 1.874(13) . ?
O20 W1 1.903(12) 2_665 ?
O21 W1 1.899(13) 2_665 ?
O21 W5 1.905(13) . ?
O22 W5 1.685(13) . ?
P1 O13 1.45(2) 2_665 ?
P1 O12 1.457(14) 2_665 ?
P1 O11 1.519(16) 2_665 ?
P1 O7 1.581(19) 2_665 ?
W1 O21 1.899(13) 2_665 ?
W1 O20 1.903(12) 2_665 ?
W2 O16 1.919(13) 2_665 ?
W4 O9 1.862(14) 2_665 ?
W6 O11 2.453(16) 2_665 ?

loop_
_geom_hbond_atom_site_label_D
_geom_hbond_atom_site_label_H
_geom_hbond_atom_site_label_A
_geom_hbond_distance_DH
_geom_hbond_distance_HA
_geom_hbond_distance_DA
_geom_hbond_angle_DHA
_geom_hbond_site_symmetry_A
C11 H11B O4 0.97 2.53 3.32(2) 138.6 1_666
C17 H17 O14 0.93 2.52 3.43(2) 165.6 2_655
C18 H18A O6 0.97 2.47 3.42(2) 166.2 2_655
C18 H18B O1 0.97 2.57 3.26(2) 128.0 .
C9 H9 O19 0.93 2.65 3.56(2) 166.3 2_666
C15 H15 O18 0.93 2.61 3.36(3) 137.6 1_656
C16 H16 O22 0.93 2.68 3.32(3) 127.0 1_656
